data_2239027
loop_
_publ_author_name
'Weil, Matthias'

_publ_section_title
;
 Redetermination of \b-Ba(PO~3~)~2~
;
_journal_coeditor_code PJ2008
_journal_issue 2
_journal_name_full 'Acta Crystallographica Section E'
_journal_page_first i7
_journal_paper_doi 10.1107/S1600536814000361
_journal_volume 70
_journal_year 2014
_chemical_formula_iupac 'Ba (P O3)2'
_chemical_formula_sum 'Ba O6 P2'
_chemical_formula_weight 295.28
_chemical_name_common 'Barium polyphosphate'
_chemical_name_systematic
;
Barium <i>catena</i>-polyphosphate
;
_space_group_IT_number 19
_symmetry_cell_setting orthorhombic
_symmetry_space_group_name_Hall 'P 2ac 2ab'
_symmetry_space_group_name_H-M 'P 21 21 21'
_atom_sites_solution_primary direct
_atom_sites_solution_secondary difmap
_audit_creation_method SHELXL-97
_cell_angle_alpha 90.00
_cell_angle_beta 90.00
_cell_angle_gamma 90.00
_cell_formula_units_Z 4
_cell_length_a 4.4979(2)
_cell_length_b 8.3377(4)
_cell_length_c 13.3911(6)
_cell_measurement_reflns_used 4713
_cell_measurement_temperature 293(2)
_cell_measurement_theta_max 30.986
_cell_measurement_theta_min 2.443
_cell_volume 502.19(4)
_computing_cell_refinement 'SAINT (Bruker, 2007)'
_computing_data_collection 'SMART (Bruker, 2007)'
_computing_data_reduction 'SAINT (Bruker, 2007)'
_computing_molecular_graphics 'ATOMS (Dowty, 2006)'
_computing_publication_material 'publCIF (Westrip, 2010)'
_computing_structure_refinement 'SHELXL97 (Sheldrick, 2008)'
_computing_structure_solution 'SHELXS97 (Sheldrick, 2008)'
_diffrn_ambient_temperature 293(2)
_diffrn_measured_fraction_theta_full 0.997
_diffrn_measured_fraction_theta_max 0.997
_diffrn_measurement_device_type 'Bruker SMART CCD'
_diffrn_measurement_method '\w scan'
_diffrn_radiation_monochromator graphite
_diffrn_radiation_source 'fine-focus sealed tube'
_diffrn_radiation_type MoK\a
_diffrn_radiation_wavelength 0.71073
_diffrn_reflns_av_R_equivalents 0.0161
_diffrn_reflns_av_sigmaI/netI 0.0177
_diffrn_reflns_limit_h_max 6
_diffrn_reflns_limit_h_min -6
_diffrn_reflns_limit_k_max 11
_diffrn_reflns_limit_k_min -12
_diffrn_reflns_limit_l_max 19
_diffrn_reflns_limit_l_min -19
_diffrn_reflns_number 5836
_diffrn_reflns_theta_full 30.99
_diffrn_reflns_theta_max 30.99
_diffrn_reflns_theta_min 2.88
_diffrn_standards_number 0
_exptl_absorpt_coefficient_mu 8.495
_exptl_absorpt_correction_T_max 0.6761
_exptl_absorpt_correction_T_min 0.3622
_exptl_absorpt_correction_type multi-scan
_exptl_absorpt_process_details
;
(<i>SADABS</i>; Bruker, 2007)
;
_exptl_crystal_colour colourless
_exptl_crystal_density_diffrn 3.905
_exptl_crystal_density_method 'not measured'
_exptl_crystal_description fragment
_exptl_crystal_F_000 536
_exptl_crystal_size_max 0.15
_exptl_crystal_size_mid 0.08
_exptl_crystal_size_min 0.05
_refine_diff_density_max 1.086
_refine_diff_density_min -0.746
_refine_ls_abs_structure_details 'Flack (1983), 624 Friedel pairs'
_refine_ls_abs_structure_Flack 0.04(2)
_refine_ls_extinction_method none
_refine_ls_goodness_of_fit_ref 1.132
_refine_ls_matrix_type full
_refine_ls_number_parameters 82
_refine_ls_number_reflns 1587
_refine_ls_number_restraints 0
_refine_ls_restrained_S_all 1.132
_refine_ls_R_factor_all 0.0202
_refine_ls_R_factor_gt 0.0197
_refine_ls_shift/su_max 0.001
_refine_ls_shift/su_mean 0.000
_refine_ls_structure_factor_coef Fsqd
_refine_ls_weighting_details 'calc w=1/[\s^2^(Fo^2^)+(0.0223P)^2^+0.9553P] where P=(Fo^2^+2Fc^2^)/3'
_refine_ls_weighting_scheme calc
_refine_ls_wR_factor_gt 0.0471
_refine_ls_wR_factor_ref 0.0473
_reflns_number_gt 1560
_reflns_number_total 1587
_reflns_threshold_expression I>2sigma(I)
_cod_data_source_file pj2008sup1.cf
_cod_data_source_block I
_cod_database_code 2239027
_cod_database_fobs_code 2239027

loop_
_symmetry_equiv_pos_as_xyz
'x, y, z'
'-x+1/2, -y, z+1/2'
'-x, y+1/2, -z+1/2'
'x+1/2, -y+1/2, -z'

loop_
_atom_site_type_symbol
_atom_site_label
_atom_site_fract_x
_atom_site_fract_y
_atom_site_fract_z
_atom_site_U_iso_or_equiv
_atom_site_adp_type
_atom_site_calc_flag
_atom_site_occupancy
_atom_site_symmetry_multiplicity
Ba Ba 0.49023(4) 0.05203(2) 0.375501(12) 0.01202(6) Uani d 1 1
P P1 0.03622(19) 0.67382(10) 0.34674(6) 0.00958(15) Uani d 1 1
P P2 0.04126(18) 0.03118(10) 0.60393(6) 0.01002(15) Uani d 1 1
O O1 0.0024(8) 0.1293(3) 0.25946(16) 0.0142(4) Uani d 1 1
O O2 0.0272(6) 0.1222(3) 0.69880(17) 0.0153(4) Uani d 1 1
O O3 0.0307(6) 0.3369(3) 0.11686(17) 0.0149(4) Uani d 1 1
O O4 0.1343(5) 0.0429(3) 0.08393(18) 0.0116(4) Uani d 1 1
O O5 0.4603(6) 0.3816(3) 0.48895(17) 0.0142(5) Uani d 1 1
O O6 0.6315(5) 0.1360(3) 0.11585(19) 0.0131(4) Uani d 1 1

loop_
_atom_site_aniso_label
_atom_site_aniso_U_11
_atom_site_aniso_U_22
_atom_site_aniso_U_33
_atom_site_aniso_U_12
_atom_site_aniso_U_13
_atom_site_aniso_U_23
Ba 0.01116(8) 0.01345(9) 0.01147(8) -0.00007(7) -0.00044(8) 0.00042(6)
P1 0.0082(3) 0.0093(3) 0.0113(3) 0.0002(3) -0.0007(3) -0.0001(3)
P2 0.0087(3) 0.0103(3) 0.0111(3) 0.0000(3) -0.0001(3) 0.0008(3)
O1 0.0152(9) 0.0156(10) 0.0118(9) 0.0018(12) 0.0002(11) 0.0016(8)
O2 0.0163(11) 0.0151(10) 0.0145(10) -0.0008(11) -0.0010(10) -0.0037(8)
O3 0.0167(11) 0.0110(10) 0.0171(10) -0.0020(10) -0.0019(12) 0.0017(8)
O4 0.0076(9) 0.0135(11) 0.0137(11) 0.0021(9) -0.0010(8) -0.0047(9)
O5 0.0156(13) 0.0129(10) 0.0140(10) -0.0012(10) 0.0022(10) 0.0041(8)
O6 0.0072(9) 0.0118(10) 0.0203(12) -0.0004(8) -0.0031(9) -0.0014(10)

loop_
_atom_type_symbol
_atom_type_description
_atom_type_scat_dispersion_real
_atom_type_scat_dispersion_imag
_atom_type_scat_source
O O 0.0106 0.0060 'International Tables Vol C Tables 4.2.6.8 and 6.1.1.4'
P P 0.1023 0.0942 'International Tables Vol C Tables 4.2.6.8 and 6.1.1.4'
Ba Ba -0.3244 2.2819 'International Tables Vol C Tables 4.2.6.8 and 6.1.1.4'

loop_
_geom_angle_atom_site_label_1
_geom_angle_atom_site_label_2
_geom_angle_atom_site_label_3
_geom_angle_site_symmetry_1
_geom_angle_site_symmetry_3
_geom_angle
O1 Ba O2 . 2_554 67.71(8)
O1 Ba O3 . 3_645 141.17(7)
O2 Ba O3 2_554 3_645 73.64(7)
O1 Ba O5 . 4_556 154.74(7)
O2 Ba O5 2_554 4_556 131.84(8)
O3 Ba O5 3_645 4_556 61.94(7)
O1 Ba O1 . 1_655 106.39(7)
O2 Ba O1 2_554 1_655 71.14(7)
O3 Ba O1 3_645 1_655 62.86(7)
O5 Ba O1 4_556 1_655 72.72(7)
O1 Ba O2 . 4_556 68.54(8)
O2 Ba O2 2_554 4_556 101.50(3)
O3 Ba O2 3_645 4_556 124.60(7)
O5 Ba O2 4_556 4_556 89.67(7)
O1 Ba O2 1_655 4_556 63.57(7)
O1 Ba O3 . 3_545 62.04(7)
O2 Ba O3 2_554 3_545 71.91(7)
O3 Ba O3 3_645 3_545 102.70(7)
O5 Ba O3 4_556 3_545 133.37(7)
O1 Ba O3 1_655 3_545 142.84(6)
O2 Ba O3 4_556 3_545 128.82(7)
O1 Ba O4 . 2 116.29(7)
O2 Ba O4 2_554 2 131.24(7)
O3 Ba O4 3_645 2 86.55(7)
O5 Ba O4 4_556 2 65.78(7)
O1 Ba O4 1_655 2 136.74(7)
O2 Ba O4 4_556 2 125.91(7)
O3 Ba O4 3_545 2 69.76(7)
O1 Ba O5 . 4_456 70.83(6)
O2 Ba O5 2_554 4_456 125.48(8)
O3 Ba O5 3_645 4_456 134.05(7)
O5 Ba O5 4_556 4_456 99.57(7)
O1 Ba O5 1_655 4_456 156.26(7)
O2 Ba O5 4_556 4_456 94.54(7)
O3 Ba O5 3_545 4_456 57.92(7)
O4 Ba O5 2 4_456 48.51(6)
O1 Ba O5 . . 91.95(7)
O2 Ba O5 2_554 . 150.21(7)
O3 Ba O5 3_645 . 125.05(7)
O5 Ba O5 4_556 . 63.43(6)
O1 Ba O5 1_655 . 95.77(7)
O2 Ba O5 4_556 . 49.37(6)
O3 Ba O5 3_545 . 118.72(7)
O4 Ba O5 2 . 76.68(7)
O5 Ba O5 4_456 . 61.30(6)
O3 P1 O1 3 3 121.65(14)
O3 P1 O6 3 3_655 105.50(14)
O1 P1 O6 3 3_655 111.06(17)
O3 P1 O4 3 3 109.50(15)
O1 P1 O4 3 3 108.97(15)
O6 P1 O4 3_655 3 97.43(13)
O2 P2 O5 . 4_456 117.17(15)
O2 P2 O6 . 2 109.83(14)
O5 P2 O6 4_456 2 112.95(15)
O2 P2 O4 . 2 112.26(15)
O5 P2 O4 4_456 2 105.74(15)
O6 P2 O4 2 2 97.02(13)
P1 O1 Ba 3_545 . 133.76(18)
P1 O1 Ba 3_545 1_455 119.03(18)
Ba O1 Ba . 1_455 106.39(7)
P2 O2 Ba . 2 117.64(13)
P2 O2 Ba . 4_456 100.85(12)
Ba O2 Ba 2 4_456 141.37(9)
P1 O3 Ba 3_545 3_655 137.20(14)
P1 O3 Ba 3_545 3 112.75(13)
Ba O3 Ba 3_655 3 102.70(7)
P2 O4 P1 2_554 3_545 126.27(15)
P2 O4 Ba 2_554 2_554 103.09(11)
P1 O4 Ba 3_545 2_554 129.06(12)
P2 O5 Ba 4_556 4_456 128.45(15)
P2 O5 Ba 4_556 4_556 102.60(13)
Ba O5 Ba 4_456 4_556 99.57(7)
P2 O5 Ba 4_556 . 90.73(11)
Ba O5 Ba 4_456 . 120.73(9)
Ba O5 Ba 4_556 . 114.41(9)
P2 O6 P1 2_554 3_645 130.68(17)

loop_
_geom_bond_atom_site_label_1
_geom_bond_atom_site_label_2
_geom_bond_site_symmetry_2
_geom_bond_distance
Ba O1 . 2.765(3)
Ba O2 2_554 2.778(2)
Ba O3 3_645 2.806(2)
Ba O5 4_556 2.841(3)
Ba O1 1_655 2.852(3)
Ba O2 4_556 2.897(2)
Ba O3 3_545 2.952(2)
Ba O4 2 2.955(2)
Ba O5 4_456 3.047(3)
Ba O5 . 3.143(3)
P1 O3 3 1.475(2)
P1 O1 3 1.480(2)
P1 O6 3_655 1.607(2)
P1 O4 3 1.625(2)
P2 O2 . 1.481(2)
P2 O5 4_456 1.486(2)
P2 O6 2 1.604(3)
P2 O4 2 1.607(3)
